data_4068022
loop_
_publ_author_name
'Ren, Wenshan'
'Zi, Guofu'
'Walter, Marc D.'

_publ_section_title
;
 Synthesis, Structure, and Reactivity of a Thorium Metallocene Containing
 a 2,2&#x2032;-Bipyridyl Ligand
;
_journal_issue 2
_journal_name_full Organometallics
_journal_page_first 672
_journal_paper_doi 10.1021/om201015f
_journal_volume 31
_journal_year 2012
_chemical_formula_moiety 'C34 H58'
_chemical_formula_sum 'C34 H58'
_chemical_formula_weight 466.80
_chemical_name_systematic
;

 ?

;
_space_group_IT_number 14
_symmetry_cell_setting monoclinic
_symmetry_space_group_name_Hall '-P 2ybc'
_symmetry_space_group_name_H-M 'P 1 21/c 1'
_atom_sites_solution_hydrogens geom
_atom_sites_solution_primary direct
_atom_sites_solution_secondary difmap
_audit_creation_method SHELXL-97
_cell_angle_alpha 90.00
_cell_angle_beta 105.185(3)
_cell_angle_gamma 90.00
_cell_formula_units_Z 4
_cell_length_a 21.603(3)
_cell_length_b 9.0336(14)
_cell_length_c 15.862(2)
_cell_measurement_reflns_used 1884
_cell_measurement_temperature 150(2)
_cell_measurement_theta_max 26.27
_cell_measurement_theta_min 2.46
_cell_volume 2987.4(7)
_computing_cell_refinement 'Bruker SMART'
_computing_data_collection 'Bruker SMART'
_computing_data_reduction 'Bruker SAINT'
_computing_molecular_graphics 'Bruker SHELXTL'
_computing_publication_material 'Bruker SHELXTL'
_computing_structure_refinement 'SHELXL-97 (Sheldrick, 1997)'
_computing_structure_solution 'SHELXS-97 (Sheldrick, 1990)'
_diffrn_ambient_temperature 150(2)
_diffrn_measured_fraction_theta_full 0.999
_diffrn_measured_fraction_theta_max 0.999
_diffrn_measurement_device_type 'CCD area detector'
_diffrn_measurement_method 'phi and omega scans'
_diffrn_radiation_monochromator graphite
_diffrn_radiation_source 'fine-focus sealed tube'
_diffrn_radiation_type MoK\a
_diffrn_radiation_wavelength 0.71073
_diffrn_reflns_av_R_equivalents 0.0514
_diffrn_reflns_av_sigmaI/netI 0.0597
_diffrn_reflns_limit_h_max 16
_diffrn_reflns_limit_h_min -25
_diffrn_reflns_limit_k_max 10
_diffrn_reflns_limit_k_min -10
_diffrn_reflns_limit_l_max 18
_diffrn_reflns_limit_l_min -16
_diffrn_reflns_number 14281
_diffrn_reflns_theta_full 25.05
_diffrn_reflns_theta_max 25.05
_diffrn_reflns_theta_min 1.95
_exptl_absorpt_coefficient_mu 0.057
_exptl_absorpt_correction_T_max 0.9954
_exptl_absorpt_correction_T_min 0.9665
_exptl_absorpt_correction_type multi-scan
_exptl_absorpt_process_details SADABS
_exptl_crystal_colour colorless
_exptl_crystal_density_diffrn 1.038
_exptl_crystal_density_method 'not measured'
_exptl_crystal_description block
_exptl_crystal_F_000 1048
_exptl_crystal_size_max 0.60
_exptl_crystal_size_mid 0.17
_exptl_crystal_size_min 0.08
_refine_diff_density_max 0.245
_refine_diff_density_min -0.210
_refine_diff_density_rms 0.040
_refine_ls_extinction_method none
_refine_ls_goodness_of_fit_ref 1.036
_refine_ls_hydrogen_treatment constr
_refine_ls_matrix_type full
_refine_ls_number_parameters 325
_refine_ls_number_reflns 5288
_refine_ls_number_restraints 0
_refine_ls_restrained_S_all 1.036
_refine_ls_R_factor_all 0.0812
_refine_ls_R_factor_gt 0.0504
_refine_ls_shift/su_max 0.001
_refine_ls_shift/su_mean 0.000
_refine_ls_structure_factor_coef Fsqd
_refine_ls_weighting_details 'calc w=1/[\s^2^(Fo^2^)+(0.0589P)^2^+0.2487P] where P=(Fo^2^+2Fc^2^)/3'
_refine_ls_weighting_scheme calc
_refine_ls_wR_factor_gt 0.1144
_refine_ls_wR_factor_ref 0.1293
_reflns_number_gt 3645
_reflns_number_total 5288
_reflns_threshold_expression >2sigma(I)
_cod_data_source_file om201015f_si_002.cif
_cod_data_source_block compound11
_cod_depositor_comments
;
The following automatic conversions were performed:

'_symmetry_cell_setting' value 'Monoclinic' changed to 'monoclinic'
according to /home/saulius/struct/CIF-dictionaries/cif_core.dic
dictionary named 'cif_core.dic' version 2.4.1 from
2010-06-29.

'_exptl_absorpt_correction_type' value 'Multi-scan'
changed to 'multi-scan' according to
/home/saulius/struct/CIF-dictionaries/cif_core.dic dictionary named
'cif_core.dic' version 2.4.1 from 2010-06-29.

Automatic conversion script
Id: cif_fix_values 1715 2011-07-08 13:25:40Z adriana 
;
_cod_original_cell_volume 2987.4(8)
_cod_original_sg_symbol_H-M P2(1)/c
_cod_database_code 4068022

loop_
_symmetry_equiv_pos_as_xyz
'x, y, z'
'-x, y+1/2, -z+1/2'
'-x, -y, -z'
'x, -y-1/2, z-1/2'

loop_
_atom_site_label
_atom_site_type_symbol
_atom_site_fract_x
_atom_site_fract_y
_atom_site_fract_z
_atom_site_U_iso_or_equiv
_atom_site_adp_type
_atom_site_occupancy
_atom_site_symmetry_multiplicity
_atom_site_calc_flag
_atom_site_refinement_flags
C1 C 0.35754(8) 0.4318(2) 1.08273(11) 0.0159(4) Uani 1 1 d .
C2 C 0.35095(8) 0.3061(2) 1.03465(11) 0.0156(4) Uani 1 1 d .
C3 C 0.28500(8) 0.31393(19) 0.96835(11) 0.0154(4) Uani 1 1 d .
H3 H 0.2797 0.2467 0.9168 0.018 Uiso 1 1 calc R
C4 C 0.27449(8) 0.47967(19) 0.94559(11) 0.0149(4) Uani 1 1 d .
C5 C 0.29851(8) 0.52426(19) 1.04276(11) 0.0150(4) Uani 1 1 d .
H5 H 0.3044 0.6331 1.0532 0.018 Uiso 1 1 calc R
C6 C 0.41100(9) 0.4937(2) 1.15942(12) 0.0225(4) Uani 1 1 d .
C7 C 0.38675(9) 0.6223(2) 1.20519(13) 0.0292(5) Uani 1 1 d .
H7A H 0.3716 0.7025 1.1632 0.044 Uiso 1 1 calc R
H7B H 0.4218 0.6587 1.2533 0.044 Uiso 1 1 calc R
H7C H 0.3514 0.5879 1.2283 0.044 Uiso 1 1 calc R
C8 C 0.43750(10) 0.3801(2) 1.23163(13) 0.0343(5) Uani 1 1 d .
H8A H 0.4023 0.3403 1.2531 0.051 Uiso 1 1 calc R
H8B H 0.4689 0.4281 1.2798 0.051 Uiso 1 1 calc R
H8C H 0.4583 0.2993 1.2082 0.051 Uiso 1 1 calc R
C9 C 0.46469(9) 0.5588(2) 1.12384(14) 0.0329(5) Uani 1 1 d .
H9A H 0.4807 0.4826 1.0910 0.049 Uiso 1 1 calc R
H9B H 0.4998 0.5930 1.1726 0.049 Uiso 1 1 calc R
H9C H 0.4479 0.6424 1.0852 0.049 Uiso 1 1 calc R
C10 C 0.39202(9) 0.1651(2) 1.03841(12) 0.0208(4) Uani 1 1 d .
C11 C 0.38236(10) 0.0603(2) 1.11058(14) 0.0334(5) Uani 1 1 d .
H11A H 0.4079 -0.0296 1.1114 0.050 Uiso 1 1 calc R
H11B H 0.3369 0.0339 1.0989 0.050 Uiso 1 1 calc R
H11C H 0.3962 0.1101 1.1673 0.050 Uiso 1 1 calc R
C12 C 0.46365(9) 0.1968(2) 1.05074(13) 0.0286(5) Uani 1 1 d .
H12A H 0.4693 0.2577 1.0022 0.043 Uiso 1 1 calc R
H12B H 0.4868 0.1032 1.0520 0.043 Uiso 1 1 calc R
H12C H 0.4806 0.2498 1.1059 0.043 Uiso 1 1 calc R
C13 C 0.37165(9) 0.0781(2) 0.95182(13) 0.0300(5) Uani 1 1 d .
H13A H 0.3743 0.1429 0.9033 0.045 Uiso 1 1 calc R
H13B H 0.3275 0.0431 0.9429 0.045 Uiso 1 1 calc R
H13C H 0.4003 -0.0068 0.9543 0.045 Uiso 1 1 calc R
C14 C 0.30091(9) 0.5484(2) 0.87307(11) 0.0183(4) Uani 1 1 d .
C15 C 0.37139(10) 0.5121(3) 0.88381(14) 0.0354(6) Uani 1 1 d .
H15A H 0.3767 0.4046 0.8811 0.053 Uiso 1 1 calc R
H15B H 0.3968 0.5489 0.9404 0.053 Uiso 1 1 calc R
H15C H 0.3860 0.5593 0.8368 0.053 Uiso 1 1 calc R
C16 C 0.26277(10) 0.4899(2) 0.78459(12) 0.0277(5) Uani 1 1 d .
H16A H 0.2660 0.3817 0.7840 0.042 Uiso 1 1 calc R
H16B H 0.2802 0.5315 0.7385 0.042 Uiso 1 1 calc R
H16C H 0.2177 0.5188 0.7744 0.042 Uiso 1 1 calc R
C17 C 0.29412(10) 0.7165(2) 0.87420(13) 0.0299(5) Uani 1 1 d .
H17A H 0.3128 0.7601 0.8299 0.045 Uiso 1 1 calc R
H17B H 0.3166 0.7544 0.9320 0.045 Uiso 1 1 calc R
H17C H 0.2486 0.7428 0.8614 0.045 Uiso 1 1 calc R
C18 C 0.20325(8) 0.5122(2) 0.95045(11) 0.0155(4) Uani 1 1 d .
H18 H 0.1903 0.6186 0.9429 0.019 Uiso 1 1 calc R
C19 C 0.15063(8) 0.4032(2) 0.90798(11) 0.0164(4) Uani 1 1 d .
C20 C 0.16730(8) 0.27290(19) 0.95015(11) 0.0167(4) Uani 1 1 d .
C21 C 0.23095(8) 0.29937(19) 1.01870(11) 0.0154(4) Uani 1 1 d .
H21 H 0.2406 0.2270 1.0681 0.018 Uiso 1 1 calc R
C22 C 0.23031(8) 0.46299(19) 1.04627(11) 0.0140(4) Uani 1 1 d .
C23 C 0.09111(9) 0.4553(2) 0.83687(12) 0.0211(4) Uani 1 1 d .
C24 C 0.09174(10) 0.6236(2) 0.82503(14) 0.0331(5) Uani 1 1 d .
H24A H 0.0934 0.6723 0.8808 0.050 Uiso 1 1 calc R
H24B H 0.0528 0.6543 0.7813 0.050 Uiso 1 1 calc R
H24C H 0.1295 0.6520 0.8054 0.050 Uiso 1 1 calc R
C25 C 0.08658(10) 0.3873(2) 0.74618(12) 0.0304(5) Uani 1 1 d .
H25A H 0.0501 0.4307 0.7031 0.046 Uiso 1 1 calc R
H25B H 0.0806 0.2800 0.7487 0.046 Uiso 1 1 calc R
H25C H 0.1262 0.4080 0.7292 0.046 Uiso 1 1 calc R
C26 C 0.02895(9) 0.4220(2) 0.86420(13) 0.0296(5) Uani 1 1 d .
H26A H 0.0286 0.4797 0.9164 0.044 Uiso 1 1 calc R
H26B H 0.0271 0.3162 0.8771 0.044 Uiso 1 1 calc R
H26C H -0.0083 0.4489 0.8165 0.044 Uiso 1 1 calc R
C27 C 0.13976(9) 0.1144(2) 0.94355(12) 0.0210(4) Uani 1 1 d .
C28 C 0.09461(10) 0.0705(2) 0.85537(14) 0.0340(5) Uani 1 1 d .
H28A H 0.0570 0.1357 0.8421 0.051 Uiso 1 1 calc R
H28B H 0.0808 -0.0323 0.8581 0.051 Uiso 1 1 calc R
H28C H 0.1172 0.0800 0.8095 0.051 Uiso 1 1 calc R
C29 C 0.10541(12) 0.0910(2) 1.01567(15) 0.0411(6) Uani 1 1 d .
H29A H 0.1350 0.1132 1.0726 0.062 Uiso 1 1 calc R
H29B H 0.0912 -0.0121 1.0149 0.062 Uiso 1 1 calc R
H29C H 0.0682 0.1569 1.0057 0.062 Uiso 1 1 calc R
C30 C 0.19459(10) 0.0014(2) 0.95760(13) 0.0294(5) Uani 1 1 d .
H30A H 0.2191 0.0182 0.9146 0.044 Uiso 1 1 calc R
H30B H 0.1768 -0.0990 0.9506 0.044 Uiso 1 1 calc R
H30C H 0.2229 0.0128 1.0166 0.044 Uiso 1 1 calc R
C31 C 0.19999(8) 0.5093(2) 1.12006(11) 0.0183(4) Uani 1 1 d .
C32 C 0.12761(9) 0.4801(2) 1.09648(13) 0.0271(5) Uani 1 1 d .
H32A H 0.1064 0.5403 1.0457 0.041 Uiso 1 1 calc R
H32B H 0.1107 0.5064 1.1461 0.041 Uiso 1 1 calc R
H32C H 0.1195 0.3751 1.0825 0.041 Uiso 1 1 calc R
C33 C 0.23115(9) 0.4211(2) 1.20291(12) 0.0250(5) Uani 1 1 d .
H33A H 0.2153 0.3190 1.1962 0.037 Uiso 1 1 calc R
H33B H 0.2202 0.4667 1.2532 0.037 Uiso 1 1 calc R
H33C H 0.2778 0.4212 1.2123 0.037 Uiso 1 1 calc R
C34 C 0.20909(9) 0.6752(2) 1.13826(12) 0.0246(5) Uani 1 1 d .
H34A H 0.2549 0.6972 1.1599 0.037 Uiso 1 1 calc R
H34B H 0.1870 0.7041 1.1823 0.037 Uiso 1 1 calc R
H34C H 0.1912 0.7305 1.0842 0.037 Uiso 1 1 calc R

loop_
_atom_site_aniso_label
_atom_site_aniso_U_11
_atom_site_aniso_U_22
_atom_site_aniso_U_33
_atom_site_aniso_U_23
_atom_site_aniso_U_13
_atom_site_aniso_U_12
C1 0.0132(9) 0.0201(10) 0.0155(9) 0.0017(8) 0.0060(8) -0.0001(8)
C2 0.0134(9) 0.0207(10) 0.0138(9) 0.0022(8) 0.0055(8) -0.0007(8)
C3 0.0147(9) 0.0174(9) 0.0141(9) -0.0022(8) 0.0041(8) 0.0004(8)
C4 0.0131(9) 0.0169(10) 0.0149(9) -0.0009(8) 0.0042(8) -0.0006(7)
C5 0.0151(10) 0.0156(9) 0.0147(9) 0.0001(8) 0.0048(8) 0.0001(7)
C6 0.0172(10) 0.0294(11) 0.0201(10) -0.0051(9) 0.0035(8) 0.0013(8)
C7 0.0202(11) 0.0391(13) 0.0256(11) -0.0118(10) 0.0011(9) -0.0012(9)
C8 0.0318(13) 0.0455(14) 0.0203(11) -0.0032(10) -0.0024(9) 0.0080(10)
C9 0.0193(11) 0.0422(13) 0.0374(13) -0.0146(10) 0.0079(10) -0.0080(10)
C10 0.0162(10) 0.0208(10) 0.0245(10) 0.0010(8) 0.0038(8) 0.0042(8)
C11 0.0300(12) 0.0265(12) 0.0441(13) 0.0132(10) 0.0102(10) 0.0095(9)
C12 0.0180(11) 0.0318(12) 0.0348(12) -0.0034(10) 0.0046(9) 0.0074(9)
C13 0.0217(11) 0.0276(12) 0.0396(13) -0.0099(10) 0.0061(10) 0.0062(9)
C14 0.0194(10) 0.0213(10) 0.0159(10) 0.0024(8) 0.0074(8) -0.0001(8)
C15 0.0253(12) 0.0543(15) 0.0317(12) 0.0163(11) 0.0167(10) 0.0020(10)
C16 0.0355(13) 0.0304(12) 0.0184(10) 0.0010(9) 0.0093(9) -0.0057(10)
C17 0.0449(14) 0.0249(12) 0.0239(11) 0.0032(9) 0.0164(10) -0.0054(10)
C18 0.0144(10) 0.0174(9) 0.0145(9) 0.0003(8) 0.0035(8) 0.0021(7)
C19 0.0129(9) 0.0236(10) 0.0133(9) -0.0029(8) 0.0045(7) 0.0010(8)
C20 0.0143(9) 0.0231(10) 0.0140(9) -0.0027(8) 0.0061(8) -0.0008(8)
C21 0.0142(9) 0.0190(10) 0.0132(9) 0.0019(8) 0.0038(8) 0.0008(8)
C22 0.0118(9) 0.0183(10) 0.0125(9) -0.0004(7) 0.0043(7) 0.0005(7)
C23 0.0166(10) 0.0264(11) 0.0179(10) 0.0006(8) 0.0004(8) 0.0024(8)
C24 0.0243(12) 0.0341(13) 0.0328(12) 0.0060(10) -0.0069(10) 0.0058(9)
C25 0.0224(11) 0.0468(14) 0.0189(11) 0.0004(9) 0.0000(9) 0.0032(10)
C26 0.0181(11) 0.0430(13) 0.0264(12) -0.0007(10) 0.0036(9) 0.0049(9)
C27 0.0179(10) 0.0234(11) 0.0216(10) 0.0004(8) 0.0050(8) -0.0044(8)
C28 0.0294(12) 0.0281(12) 0.0380(13) -0.0044(10) -0.0029(10) -0.0038(10)
C29 0.0518(15) 0.0333(13) 0.0472(14) -0.0041(11) 0.0291(12) -0.0162(11)
C30 0.0292(12) 0.0205(11) 0.0352(12) -0.0009(9) 0.0025(10) -0.0025(9)
C31 0.0162(10) 0.0251(10) 0.0148(10) -0.0006(8) 0.0062(8) 0.0011(8)
C32 0.0211(11) 0.0404(13) 0.0229(11) -0.0055(9) 0.0112(9) 0.0024(9)
C33 0.0255(11) 0.0342(12) 0.0173(10) 0.0016(9) 0.0092(9) 0.0034(9)
C34 0.0269(11) 0.0290(11) 0.0195(10) -0.0045(9) 0.0090(9) 0.0036(9)

loop_
_atom_type_symbol
_atom_type_description
_atom_type_scat_dispersion_real
_atom_type_scat_dispersion_imag
_atom_type_scat_source
C C 0.0033 0.0016 'International Tables Vol C Tables 4.2.6.8 and 6.1.1.4'
H H 0.0000 0.0000 'International Tables Vol C Tables 4.2.6.8 and 6.1.1.4'

loop_
_geom_angle_atom_site_label_1
_geom_angle_atom_site_label_2
_geom_angle_atom_site_label_3
_geom_angle
C2 C1 C5 105.88(15)
C2 C1 C6 133.86(16)
C5 C1 C6 120.16(15)
C1 C2 C3 106.78(15)
C1 C2 C10 134.04(16)
C3 C2 C10 119.03(15)
C2 C3 C4 104.98(14)
C2 C3 C21 108.99(13)
C4 C3 C21 96.65(13)
C2 C3 H3 114.8
C4 C3 H3 114.8
C21 C3 H3 114.8
C14 C4 C3 120.32(14)
C14 C4 C5 123.07(15)
C3 C4 C5 91.67(13)
C14 C4 C18 120.95(14)
C3 C4 C18 104.67(13)
C5 C4 C18 88.85(12)
C1 C5 C4 107.41(14)
C1 C5 C22 118.63(14)
C4 C5 C22 82.64(12)
C1 C5 H5 114.6
C4 C5 H5 114.6
C22 C5 H5 114.6
C8 C6 C7 105.10(15)
C8 C6 C9 111.18(17)
C7 C6 C9 105.58(16)
C8 C6 C1 113.68(16)
C7 C6 C1 111.66(15)
C9 C6 C1 109.29(15)
C6 C7 H7A 109.5
C6 C7 H7B 109.5
H7A C7 H7B 109.5
C6 C7 H7C 109.5
H7A C7 H7C 109.5
H7B C7 H7C 109.5
C6 C8 H8A 109.5
C6 C8 H8B 109.5
H8A C8 H8B 109.5
C6 C8 H8C 109.5
H8A C8 H8C 109.5
H8B C8 H8C 109.5
C6 C9 H9A 109.5
C6 C9 H9B 109.5
H9A C9 H9B 109.5
C6 C9 H9C 109.5
H9A C9 H9C 109.5
H9B C9 H9C 109.5
C12 C10 C11 110.37(16)
C12 C10 C13 104.56(15)
C11 C10 C13 106.65(16)
C12 C10 C2 113.61(15)
C11 C10 C2 110.29(15)
C13 C10 C2 111.00(15)
C10 C11 H11A 109.5
C10 C11 H11B 109.5
H11A C11 H11B 109.5
C10 C11 H11C 109.5
H11A C11 H11C 109.5
H11B C11 H11C 109.5
C10 C12 H12A 109.5
C10 C12 H12B 109.5
H12A C12 H12B 109.5
C10 C12 H12C 109.5
H12A C12 H12C 109.5
H12B C12 H12C 109.5
C10 C13 H13A 109.5
C10 C13 H13B 109.5
H13A C13 H13B 109.5
C10 C13 H13C 109.5
H13A C13 H13C 109.5
H13B C13 H13C 109.5
C15 C14 C16 108.15(16)
C15 C14 C17 108.04(16)
C16 C14 C17 109.02(15)
C15 C14 C4 112.59(15)
C16 C14 C4 109.31(15)
C17 C14 C4 109.67(15)
C14 C15 H15A 109.5
C14 C15 H15B 109.5
H15A C15 H15B 109.5
C14 C15 H15C 109.5
H15A C15 H15C 109.5
H15B C15 H15C 109.5
C14 C16 H16A 109.5
C14 C16 H16B 109.5
H16A C16 H16B 109.5
C14 C16 H16C 109.5
H16A C16 H16C 109.5
H16B C16 H16C 109.5
C14 C17 H17A 109.5
C14 C17 H17B 109.5
H17A C17 H17B 109.5
C14 C17 H17C 109.5
H17A C17 H17C 109.5
H17B C17 H17C 109.5
C19 C18 C22 107.23(14)
C19 C18 C4 118.69(14)
C22 C18 C4 82.69(12)
C19 C18 H18 114.6
C22 C18 H18 114.6
C4 C18 H18 114.6
C20 C19 C18 105.80(15)
C20 C19 C23 133.44(16)
C18 C19 C23 120.58(15)
C19 C20 C21 106.73(15)
C19 C20 C27 136.42(17)
C21 C20 C27 116.83(15)
C20 C21 C22 106.13(14)
C20 C21 C3 107.36(13)
C22 C21 C3 97.23(13)
C20 C21 H21 114.8
C22 C21 H21 114.8
C3 C21 H21 114.8
C31 C22 C21 120.84(14)
C31 C22 C18 122.87(14)
C21 C22 C18 91.48(13)
C31 C22 C5 120.97(14)
C21 C22 C5 104.28(13)
C18 C22 C5 88.89(12)
C24 C23 C25 106.34(16)
C24 C23 C26 105.31(16)
C25 C23 C26 109.64(16)
C24 C23 C19 111.06(15)
C25 C23 C19 113.36(15)
C26 C23 C19 110.74(15)
C23 C24 H24A 109.5
C23 C24 H24B 109.5
H24A C24 H24B 109.5
C23 C24 H24C 109.5
H24A C24 H24C 109.5
H24B C24 H24C 109.5
C23 C25 H25A 109.5
C23 C25 H25B 109.5
H25A C25 H25B 109.5
C23 C25 H25C 109.5
H25A C25 H25C 109.5
H25B C25 H25C 109.5
C23 C26 H26A 109.5
C23 C26 H26B 109.5
H26A C26 H26B 109.5
C23 C26 H26C 109.5
H26A C26 H26C 109.5
H26B C26 H26C 109.5
C29 C27 C28 109.19(17)
C29 C27 C30 107.82(17)
C28 C27 C30 104.06(16)
C29 C27 C20 109.31(15)
C28 C27 C20 116.33(16)
C30 C27 C20 109.75(15)
C27 C28 H28A 109.5
C27 C28 H28B 109.5
H28A C28 H28B 109.5
C27 C28 H28C 109.5
H28A C28 H28C 109.5
H28B C28 H28C 109.5
C27 C29 H29A 109.5
C27 C29 H29B 109.5
H29A C29 H29B 109.5
C27 C29 H29C 109.5
H29A C29 H29C 109.5
H29B C29 H29C 109.5
C27 C30 H30A 109.5
C27 C30 H30B 109.5
H30A C30 H30B 109.5
C27 C30 H30C 109.5
H30A C30 H30C 109.5
H30B C30 H30C 109.5
C34 C31 C32 106.69(15)
C34 C31 C33 109.98(15)
C32 C31 C33 108.09(15)
C34 C31 C22 110.51(14)
C32 C31 C22 112.17(15)
C33 C31 C22 109.34(14)
C31 C32 H32A 109.5
C31 C32 H32B 109.5
H32A C32 H32B 109.5
C31 C32 H32C 109.5
H32A C32 H32C 109.5
H32B C32 H32C 109.5
C31 C33 H33A 109.5
C31 C33 H33B 109.5
H33A C33 H33B 109.5
C31 C33 H33C 109.5
H33A C33 H33C 109.5
H33B C33 H33C 109.5
C31 C34 H34A 109.5
C31 C34 H34B 109.5
H34A C34 H34B 109.5
C31 C34 H34C 109.5
H34A C34 H34C 109.5
H34B C34 H34C 109.5

loop_
_geom_bond_atom_site_label_1
_geom_bond_atom_site_label_2
_geom_bond_distance
C1 C2 1.354(2)
C1 C5 1.517(2)
C1 C6 1.546(2)
C2 C3 1.535(2)
C2 C10 1.545(2)
C3 C4 1.543(2)
C3 C21 1.583(2)
C3 H3 1.0000
C4 C14 1.542(2)
C4 C5 1.545(2)
C4 C18 1.588(2)
C5 C22 1.588(2)
C5 H5 1.0000
C6 C8 1.533(3)
C6 C7 1.533(3)
C6 C9 1.534(3)
C7 H7A 0.9800
C7 H7B 0.9800
C7 H7C 0.9800
C8 H8A 0.9800
C8 H8B 0.9800
C8 H8C 0.9800
C9 H9A 0.9800
C9 H9B 0.9800
C9 H9C 0.9800
C10 C12 1.535(3)
C10 C11 1.541(3)
C10 C13 1.543(3)
C11 H11A 0.9800
C11 H11B 0.9800
C11 H11C 0.9800
C12 H12A 0.9800
C12 H12B 0.9800
C12 H12C 0.9800
C13 H13A 0.9800
C13 H13B 0.9800
C13 H13C 0.9800
C14 C15 1.523(3)
C14 C16 1.524(3)
C14 C17 1.525(3)
C15 H15A 0.9800
C15 H15B 0.9800
C15 H15C 0.9800
C16 H16A 0.9800
C16 H16B 0.9800
C16 H16C 0.9800
C17 H17A 0.9800
C17 H17B 0.9800
C17 H17C 0.9800
C18 C19 1.521(2)
C18 C22 1.544(2)
C18 H18 1.0000
C19 C20 1.355(2)
C19 C23 1.545(2)
C20 C21 1.532(2)
C20 C27 1.544(2)
C21 C22 1.543(2)
C21 H21 1.0000
C22 C31 1.541(2)
C23 C24 1.533(3)
C23 C25 1.544(3)
C23 C26 1.545(3)
C24 H24A 0.9800
C24 H24B 0.9800
C24 H24C 0.9800
C25 H25A 0.9800
C25 H25B 0.9800
C25 H25C 0.9800
C26 H26A 0.9800
C26 H26B 0.9800
C26 H26C 0.9800
C27 C29 1.533(3)
C27 C28 1.533(3)
C27 C30 1.535(3)
C28 H28A 0.9800
C28 H28B 0.9800
C28 H28C 0.9800
C29 H29A 0.9800
C29 H29B 0.9800
C29 H29C 0.9800
C30 H30A 0.9800
C30 H30B 0.9800
C30 H30C 0.9800
C31 C34 1.529(3)
C31 C32 1.532(3)
C31 C33 1.534(2)
C32 H32A 0.9800
C32 H32B 0.9800
C32 H32C 0.9800
C33 H33A 0.9800
C33 H33B 0.9800
C33 H33C 0.9800
C34 H34A 0.9800
C34 H34B 0.9800
C34 H34C 0.9800
